data_7702124
loop_
_publ_author_name
'Thiripuranathar, Gobika'
'Chan, Antony P. Y.'
'Mandal, Dipendu'
'Man, Wing Y.'
'Argentari, Mario'
'Rosair, Georgina M.'
'Welch, Alan J.'

_publ_section_title
;
 Double deboronation and homometalation of 1,1'-bis(ortho-carborane).
;
_journal_issue 6
_journal_name_full 'Dalton transactions (Cambridge, England : 2003)'
_journal_page_first 1811
_journal_page_last 1821
_journal_paper_doi 10.1039/c6dt04457c
_journal_volume 46
_journal_year 2017
_chemical_formula_moiety 'C24 H48 B18 Ru2'
_chemical_formula_sum 'C24 H48 B18 Ru2'
_chemical_formula_weight 733.34
_space_group_crystal_system monoclinic
_space_group_IT_number 14
_space_group_name_Hall '-P 2ybc'
_space_group_name_H-M_alt 'P 1 21/c 1'
_atom_sites_solution_hydrogens mixed
_audit_creation_date 2016-12-15
_audit_creation_method
;
Olex2 1.2
(compiled 2016.09.09 svn.r3337 for OlexSys, GUI svn.r5227)
;
_audit_update_record
;
2016-12-15 deposited with the CCDC.
2016-12-19 downloaded from the CCDC.
;
_cell_angle_alpha 90
_cell_angle_beta 116.289(4)
_cell_angle_gamma 90
_cell_formula_units_Z 4
_cell_length_a 19.190(2)
_cell_length_b 10.7869(11)
_cell_length_c 17.9357(17)
_cell_measurement_reflns_used 5396
_cell_measurement_temperature 100.0
_cell_measurement_theta_max 24.11
_cell_measurement_theta_min 2.29
_cell_volume 3328.7(6)
_computing_molecular_graphics 'Olex2 (Dolomanov et al., 2009)'
_computing_publication_material 'Olex2 (Dolomanov et al., 2009)'
_computing_structure_refinement 'XL (Sheldrick, 2008)'
_computing_structure_solution 'ShelXS (Sheldrick, 2008)'
_diffrn_ambient_temperature 100.15
_diffrn_measured_fraction_theta_full 1.000
_diffrn_measured_fraction_theta_max 0.991
_diffrn_measurement_device_type 'Bruker APEX-II CCD'
_diffrn_measurement_method '\f and \w scans'
_diffrn_radiation_monochromator graphite
_diffrn_radiation_type MoK\a
_diffrn_radiation_wavelength 0.71073
_diffrn_reflns_av_R_equivalents 0.1180
_diffrn_reflns_av_unetI/netI 0.0980
_diffrn_reflns_Laue_measured_fraction_full 1.000
_diffrn_reflns_Laue_measured_fraction_max 0.991
_diffrn_reflns_limit_h_max 23
_diffrn_reflns_limit_h_min -18
_diffrn_reflns_limit_k_max 13
_diffrn_reflns_limit_k_min -13
_diffrn_reflns_limit_l_max 17
_diffrn_reflns_limit_l_min -22
_diffrn_reflns_number 42726
_diffrn_reflns_point_group_measured_fraction_full 1.000
_diffrn_reflns_point_group_measured_fraction_max 0.991
_diffrn_reflns_theta_full 25.000
_diffrn_reflns_theta_max 26.145
_diffrn_reflns_theta_min 2.228
_exptl_absorpt_coefficient_mu 0.926
_exptl_absorpt_correction_T_max 0.9639
_exptl_absorpt_correction_T_min 0.6754
_exptl_absorpt_correction_type multi-scan
_exptl_absorpt_process_details 'SADABS (Bruker, 2009)'
_exptl_crystal_colour yellow
_exptl_crystal_colour_primary yellow
_exptl_crystal_density_diffrn 1.463
_exptl_crystal_density_method 'not measured'
_exptl_crystal_description NEEDLE
_exptl_crystal_F_000 1480
_exptl_crystal_size_max 0.46
_exptl_crystal_size_mid 0.08
_exptl_crystal_size_min 0.04
_refine_diff_density_max 1.519
_refine_diff_density_min -1.892
_refine_diff_density_rms 0.153
_refine_ls_extinction_method none
_refine_ls_goodness_of_fit_ref 1.011
_refine_ls_hydrogen_treatment mixed
_refine_ls_matrix_type full
_refine_ls_number_parameters 488
_refine_ls_number_reflns 6592
_refine_ls_number_restraints 44
_refine_ls_restrained_S_all 1.018
_refine_ls_R_factor_all 0.1164
_refine_ls_R_factor_gt 0.0613
_refine_ls_shift/su_max 0.002
_refine_ls_shift/su_mean 0.000
_refine_ls_structure_factor_coef Fsqd
_refine_ls_weighting_details 'w=1/[\s^2^(Fo^2^)+(0.0966P)^2^] where P=(Fo^2^+2Fc^2^)/3'
_refine_ls_weighting_scheme calc
_refine_ls_wR_factor_gt 0.1431
_refine_ls_wR_factor_ref 0.1714
_reflns_Friedel_coverage 0.000
_reflns_number_gt 4105
_reflns_number_total 6592
_reflns_threshold_expression 'I > 2\s(I)'
_cod_data_source_file c6dt04457c2.cif
_cod_data_source_block 3146m
_cod_original_cell_volume 3328.8(6)
_cod_database_code 7702124
_shelx_space_group_comment
;
The symmetry employed for this shelxl refinement is uniquely defined
by the following loop, which should always be used as a source of
symmetry information in preference to the above space-group names.
They are only intended as comments.
;
_shelx_estimated_absorpt_t_max 0.964
_shelx_estimated_absorpt_t_min 0.675
_olex2_refinement_description
;
1. Fixed Uiso
 At 1.2 times of:
  All B(H) groups, All C(H) groups
 At 1.5 times of:
  All C(H,H,H) groups
2. Restrained distances
 C36-C33 = C36X-C33 = C36X-C38' = C36X-C37'
 1.53 with sigma of 0.02
 C37-C30 = C37X-C30 = C37-C38 = C37-C39
 1.53 with sigma of 0.02
3. Uiso/Uaniso restraints and constraints
C38 \\sim C38' \\sim C37' \\sim C37: within 2A with sigma of 0.02 and sigma for
terminal atoms of 0.04
C37 \\sim C36: within 2A with sigma of 0.02 and sigma for terminal atoms of 0.04
Uanis(C36) \\sim Ueq, Uanis(C37') \\sim Ueq, Uanis(C38') \\sim Ueq, Uanis(C37)
\\sim Ueq, Uanis(C37X) \\sim Ueq: with sigma of 0.01 and sigma for terminal
atoms of 0.01
Uanis(C36) = Uanis(C36X)
Uanis(C37) = Uanis(C37X)
4. Others
 Sof(C37X)=Sof(H37A)=Sof(H37B)=Sof(H37C)=Sof(C38')=Sof(H38D)=Sof(H38E)=
 Sof(H38F)=Sof(C37')=Sof(H37D)=Sof(H37E)=Sof(H37F)=Sof(C36X)=Sof(H36X)=1-FVAR(1)
 Sof(C37)=Sof(H37)=Sof(C38)=Sof(H38A)=Sof(H38B)=Sof(H38C)=Sof(C39)=Sof(H39A)=
 Sof(H39B)=Sof(H39C)=Sof(C36)=Sof(H36A)=Sof(H36B)=Sof(H36C)=FVAR(1)
5.a Ternary CH refined with riding coordinates:
 C21'(H21'), C22'(H22'), C24'(H24'), C25'(H25'), C27'(H27'), C31(H31),
 C32(H32), C34(H34), C35(H35), C37(H37), C36X(H36X)
5.b Me refined with riding coordinates:
 C37X(H37A,H37B,H37C), C37'(H37D,H37E,H37F), C36(H36A,H36B,H36C)
5.c Idealised Me refined as rotating group:
 C26'(H26A,H26B,H26C), C28'(H28A,H28B,H28C), C29'(H29A,H29B,H29C), C38(H38A,
 H38B,H38C), C39(H39A,H39B,H39C), C38'(H38D,H38E,H38F)
;
_shelx_shelxl_version_number 2014/7
_olex2_submission_special_instructions 'No special instructions were received'

loop_
_space_group_symop_operation_xyz
'x, y, z'
'-x, y+1/2, -z+1/2'
'-x, -y, -z'
'x, -y-1/2, z-1/2'

loop_
_atom_site_label
_atom_site_type_symbol
_atom_site_fract_x
_atom_site_fract_y
_atom_site_fract_z
_atom_site_U_iso_or_equiv
_atom_site_adp_type
_atom_site_occupancy
_atom_site_site_symmetry_order
_atom_site_calc_flag
_atom_site_refinement_flags_posn
_atom_site_refinement_flags_adp
_atom_site_refinement_flags_occupancy
_atom_site_disorder_assembly
_atom_site_disorder_group
Ru2' Ru 1.02263(3) 0.27111(5) 0.40495(3) 0.02449(18) Uani 1 1 d . . . . .
C1' C 0.9555(4) 0.1555(7) 0.2973(4) 0.0333(17) Uani 1 1 d . . . . .
H1' H 0.983(4) 0.073(7) 0.290(4) 0.040 Uiso 1 1 d R . . . .
B3' B 0.9170(5) 0.1698(7) 0.3673(5) 0.0287(18) Uani 1 1 d . . . . .
H3' H 0.919(4) 0.102(6) 0.410(4) 0.034 Uiso 1 1 d R . . . .
B4' B 0.8583(5) 0.1342(8) 0.2599(5) 0.0327(19) Uani 1 1 d . . . . .
H4' H 0.828(4) 0.045(7) 0.242(4) 0.039 Uiso 1 1 d R . . . .
B5' B 0.8969(5) 0.2146(8) 0.2005(5) 0.0339(19) Uani 1 1 d . . . . .
H5' H 0.894(4) 0.166(6) 0.144(4) 0.041 Uiso 1 1 d R . . . .
B6' B 0.9790(5) 0.3004(7) 0.2703(5) 0.0321(19) Uani 1 1 d . . . . .
H6' H 1.023(4) 0.315(6) 0.247(4) 0.039 Uiso 1 1 d R . . . .
B7' B 0.9069(5) 0.3346(7) 0.3820(5) 0.0280(18) Uani 1 1 d . . . . .
H7' H 0.893(4) 0.370(6) 0.431(4) 0.034 Uiso 1 1 d R . . . .
C8' C 0.8287(4) 0.2454(6) 0.3083(4) 0.0271(16) Uani 1 1 d . . . . .
B9' B 0.8146(5) 0.2721(8) 0.2072(4) 0.0316(18) Uani 1 1 d . . . . .
H9' H 0.748(4) 0.260(6) 0.163(4) 0.038 Uiso 1 1 d R . . . .
B10' B 0.8883(5) 0.3741(8) 0.2142(5) 0.0323(19) Uani 1 1 d . . . . .
H10' H 0.884(4) 0.446(6) 0.167(4) 0.039 Uiso 1 1 d R . . . .
B11' B 0.9450(5) 0.4128(8) 0.3205(5) 0.0313(18) Uani 1 1 d . . . . .
H11' H 0.954(4) 0.502(7) 0.328(4) 0.038 Uiso 1 1 d R . . . .
B12' B 0.8439(5) 0.3936(7) 0.2812(5) 0.0306(18) Uani 1 1 d . . . . .
H12' H 0.798(4) 0.455(6) 0.267(4) 0.037 Uiso 1 1 d R . . . .
C20' C 1.1497(4) 0.3124(6) 0.4416(4) 0.0279(15) Uani 1 1 d . . . . .
C21' C 1.1190(4) 0.3978(6) 0.4790(4) 0.0320(16) Uani 1 1 d . . . . .
H21' H 1.1151 0.4874 0.4632 0.038 Uiso 1 1 calc R . . . .
C22' C 1.0843(4) 0.3562(6) 0.5300(4) 0.0296(16) Uani 1 1 d . . . . .
H22' H 1.0561 0.4171 0.5488 0.035 Uiso 1 1 calc R . . . .
C23' C 1.0769(4) 0.2266(7) 0.5419(4) 0.0320(16) Uani 1 1 d . . . . .
C24' C 1.1053(4) 0.1433(6) 0.5013(4) 0.0291(16) Uani 1 1 d . . . . .
H24' H 1.0916 0.0534 0.4991 0.035 Uiso 1 1 calc R . . . .
C25' C 1.1410(4) 0.1860(6) 0.4526(4) 0.0280(15) Uani 1 1 d . . . . .
H25' H 1.1512 0.1253 0.4164 0.034 Uiso 1 1 calc R . . . .
C26' C 1.0396(5) 0.1832(7) 0.5951(4) 0.0358(17) Uani 1 1 d . . . . .
H26A H 1.0081 0.1094 0.5701 0.054 Uiso 1 1 calc GR . . . .
H26B H 1.0063 0.2490 0.5993 0.054 Uiso 1 1 calc GR . . . .
H26C H 1.0800 0.1627 0.6508 0.054 Uiso 1 1 calc GR . . . .
C27' C 1.1880(4) 0.3624(7) 0.3893(4) 0.0350(17) Uani 1 1 d . . . . .
H27' H 1.1541 0.4297 0.3530 0.042 Uiso 1 1 calc R . . . .
C28' C 1.2670(5) 0.4208(9) 0.4477(5) 0.059(2) Uani 1 1 d . . . . .
H28A H 1.2586 0.4894 0.4785 0.088 Uiso 1 1 calc GR . . . .
H28B H 1.2925 0.4520 0.4147 0.088 Uiso 1 1 calc GR . . . .
H28C H 1.3000 0.3580 0.4869 0.088 Uiso 1 1 calc GR . . . .
C29' C 1.1986(5) 0.2656(7) 0.3330(4) 0.0415(19) Uani 1 1 d . . . . .
H29A H 1.2342 0.2008 0.3673 0.062 Uiso 1 1 calc GR . . . .
H29B H 1.2203 0.3054 0.2988 0.062 Uiso 1 1 calc GR . . . .
H29C H 1.1482 0.2286 0.2970 0.062 Uiso 1 1 calc GR . . . .
Ru3 Ru 0.64413(4) 0.32294(7) 0.24022(4) 0.0431(2) Uani 1 1 d . . . . .
C1 C 0.7558(4) 0.2177(7) 0.3223(4) 0.0358(17) Uani 1 1 d . . . . .
C2 C 0.7265(5) 0.3137(8) 0.3729(5) 0.0413(19) Uani 1 1 d . . . . .
H2 H 0.757(4) 0.388(7) 0.390(5) 0.050 Uiso 1 1 d R . . . .
B4 B 0.6783(6) 0.1254(9) 0.2618(6) 0.041(2) Uani 1 1 d . . . . .
H4 H 0.668(4) 0.097(7) 0.202(5) 0.049 Uiso 1 1 d R . . . .
B5 B 0.7513(5) 0.0674(8) 0.3542(5) 0.036(2) Uani 1 1 d . . . . .
H5 H 0.784(4) -0.001(7) 0.350(4) 0.044 Uiso 1 1 d R . . . .
B6 B 0.7831(5) 0.1881(8) 0.4273(5) 0.0314(19) Uani 1 1 d . . . . .
H6 H 0.841(4) 0.200(6) 0.465(4) 0.038 Uiso 1 1 d R . . . .
B7 B 0.6284(5) 0.2965(10) 0.3525(6) 0.041(2) Uani 1 1 d . . . . .
H7 H 0.599(4) 0.366(7) 0.356(5) 0.050 Uiso 1 1 d R . . . .
B8 B 0.5955(5) 0.1675(9) 0.2791(5) 0.040(2) Uani 1 1 d . . . . .
H8 H 0.542(4) 0.156(7) 0.236(5) 0.048 Uiso 1 1 d R . . . .
B9 B 0.6539(5) 0.0351(9) 0.3291(5) 0.039(2) Uani 1 1 d . . . . .
H9 H 0.637(4) -0.067(7) 0.308(4) 0.047 Uiso 1 1 d R . . . .
B10 B 0.7191(5) 0.0788(9) 0.4331(5) 0.037(2) Uani 1 1 d . . . . .
H10 H 0.743(4) 0.003(7) 0.492(4) 0.045 Uiso 1 1 d R . . . .
B11 B 0.7054(5) 0.2370(9) 0.4451(5) 0.036(2) Uani 1 1 d . . . . .
H11 H 0.714(4) 0.292(6) 0.495(5) 0.044 Uiso 1 1 d R . . . .
B12 B 0.6234(5) 0.1413(9) 0.3859(5) 0.037(2) Uani 1 1 d . . . . .
H12 H 0.578(4) 0.117(6) 0.413(4) 0.044 Uiso 1 1 d R . . . .
C30 C 0.6366(6) 0.5287(9) 0.2070(6) 0.076(3) Uani 1 1 d D . . . .
C31 C 0.6608(6) 0.4653(9) 0.1529(6) 0.064(3) Uani 1 1 d . . . . .
H31 H 0.7144 0.4804 0.1589 0.076 Uiso 1 1 calc R . . . .
C32 C 0.6176(5) 0.3613(11) 0.1041(6) 0.067(3) Uani 1 1 d . . . . .
H32 H 0.6433 0.3075 0.0782 0.080 Uiso 1 1 calc R . . . .
C33 C 0.5493(6) 0.3158(11) 0.1065(6) 0.079(4) Uani 1 1 d D . . . .
C34 C 0.5262(6) 0.3831(13) 0.1607(7) 0.084(4) Uani 1 1 d . . . . .
H34 H 0.4831 0.3487 0.1713 0.100 Uiso 1 1 calc R . . . .
C35 C 0.5665(7) 0.4820(12) 0.2063(7) 0.082(4) Uani 1 1 d . . . . .
H35 H 0.5513 0.5148 0.2492 0.098 Uiso 1 1 calc R . . . .
C37 C 0.6690(10) 0.6461(12) 0.2422(8) 0.054(4) Uani 0.619(10) 1 d D U P A 1
H37 H 0.7233 0.6511 0.2480 0.065 Uiso 0.619(10) 1 calc R . P A 1
C37X C 0.6915(16) 0.631(2) 0.2712(15) 0.054(4) Uani 0.381(10) 1 d D U P A 2
H37A H 0.6656 0.6649 0.3032 0.082 Uiso 0.381(10) 1 calc R . P A 2
H37B H 0.7409 0.5929 0.3092 0.082 Uiso 0.381(10) 1 calc R . P A 2
H37C H 0.7015 0.6982 0.2403 0.082 Uiso 0.381(10) 1 calc R . P A 2
C38 C 0.6203(9) 0.7476(11) 0.1832(8) 0.056(4) Uani 0.619(10) 1 d D U P A 1
H38A H 0.5717 0.7575 0.1881 0.084 Uiso 0.619(10) 1 calc GR . P A 1
H38B H 0.6085 0.7247 0.1260 0.084 Uiso 0.619(10) 1 calc GR . P A 1
H38C H 0.6493 0.8257 0.1976 0.084 Uiso 0.619(10) 1 calc GR . P A 1
C39 C 0.6717(9) 0.6520(12) 0.3262(7) 0.051(4) Uani 0.619(10) 1 d D . P A 1
H39A H 0.6190 0.6430 0.3212 0.076 Uiso 0.619(10) 1 calc GR . P A 1
H39B H 0.6932 0.7320 0.3519 0.076 Uiso 0.619(10) 1 calc GR . P A 1
H39C H 0.7046 0.5849 0.3608 0.076 Uiso 0.619(10) 1 calc GR . P A 1
C38' C 0.4368(14) 0.322(2) -0.0113(14) 0.062(7) Uani 0.381(10) 1 d D U P A 2
H38D H 0.4661 0.3670 -0.0355 0.093 Uiso 0.381(10) 1 calc GR . P A 2
H38E H 0.4163 0.3801 0.0159 0.093 Uiso 0.381(10) 1 calc GR . P A 2
H38F H 0.3936 0.2773 -0.0554 0.093 Uiso 0.381(10) 1 calc GR . P A 2
C37' C 0.5436(13) 0.152(2) 0.0311(15) 0.057(7) Uani 0.381(10) 1 d D U P A 2
H37D H 0.5142 0.0852 -0.0066 0.086 Uiso 0.381(10) 1 calc R . P A 2
H37E H 0.5676 0.2041 0.0041 0.086 Uiso 0.381(10) 1 calc R . P A 2
H37F H 0.5842 0.1165 0.0822 0.086 Uiso 0.381(10) 1 calc R . P A 2
C36 C 0.5140(10) 0.1888(16) 0.0581(12) 0.070(5) Uani 0.619(10) 1 d D U P A 1
H36A H 0.4672 0.1671 0.0642 0.105 Uiso 0.619(10) 1 calc R . P A 1
H36B H 0.5005 0.1992 -0.0010 0.105 Uiso 0.619(10) 1 calc R . P A 1
H36C H 0.5525 0.1225 0.0815 0.105 Uiso 0.619(10) 1 calc R . P A 1
C36X C 0.4900(12) 0.229(2) 0.0522(16) 0.070(5) Uani 0.381(10) 1 d D . P A 2
H36X H 0.4641 0.1820 0.0810 0.084 Uiso 0.381(10) 1 calc R . P A 2

loop_
_atom_site_aniso_label
_atom_site_aniso_U_11
_atom_site_aniso_U_22
_atom_site_aniso_U_33
_atom_site_aniso_U_23
_atom_site_aniso_U_13
_atom_site_aniso_U_12
Ru2' 0.0404(4) 0.0252(3) 0.0133(3) 0.0009(2) 0.0169(2) 0.0017(3)
C1' 0.043(4) 0.041(4) 0.018(3) -0.001(3) 0.016(3) -0.001(3)
B3' 0.047(5) 0.030(4) 0.017(4) 0.002(3) 0.021(4) 0.000(4)
B4' 0.049(5) 0.039(5) 0.014(4) -0.001(3) 0.019(4) 0.009(4)
B5' 0.044(5) 0.045(5) 0.016(4) 0.005(3) 0.016(4) 0.007(4)
B6' 0.051(5) 0.037(5) 0.016(4) 0.001(3) 0.021(4) 0.005(4)
B7' 0.044(5) 0.027(4) 0.022(4) 0.002(3) 0.023(4) 0.005(4)
C8' 0.041(4) 0.026(4) 0.020(3) 0.005(3) 0.018(3) 0.004(3)
B9' 0.036(5) 0.051(5) 0.010(3) 0.007(3) 0.011(4) 0.009(4)
B10' 0.043(5) 0.039(5) 0.022(4) 0.010(3) 0.021(4) 0.005(4)
B11' 0.054(5) 0.026(4) 0.023(4) 0.000(3) 0.025(4) 0.004(4)
B12' 0.050(5) 0.025(4) 0.024(4) 0.007(3) 0.023(4) 0.011(4)
C20' 0.038(4) 0.035(4) 0.014(3) -0.001(3) 0.015(3) -0.001(3)
C21' 0.054(5) 0.030(4) 0.020(3) -0.001(3) 0.023(3) -0.003(3)
C22' 0.038(4) 0.037(4) 0.017(3) -0.004(3) 0.016(3) -0.004(3)
C23' 0.042(4) 0.040(4) 0.013(3) -0.005(3) 0.011(3) -0.003(3)
C24' 0.042(4) 0.029(4) 0.017(3) 0.001(3) 0.013(3) -0.003(3)
C25' 0.038(4) 0.031(4) 0.017(3) -0.004(3) 0.013(3) 0.006(3)
C26' 0.051(5) 0.046(4) 0.018(3) 0.005(3) 0.022(3) -0.004(4)
C27' 0.046(5) 0.041(4) 0.030(4) 0.002(3) 0.027(4) -0.003(4)
C28' 0.066(6) 0.065(6) 0.056(5) -0.013(5) 0.037(5) -0.025(5)
C29' 0.057(5) 0.052(5) 0.030(4) 0.006(3) 0.032(4) 0.006(4)
Ru3 0.0459(4) 0.0606(5) 0.0330(4) 0.0221(3) 0.0268(3) 0.0185(3)
C1 0.050(5) 0.043(4) 0.026(4) 0.012(3) 0.027(4) 0.015(4)
C2 0.055(5) 0.050(5) 0.031(4) 0.010(4) 0.030(4) 0.002(4)
B4 0.048(6) 0.039(5) 0.041(5) 0.006(4) 0.024(5) 0.005(4)
B5 0.056(6) 0.034(5) 0.023(4) 0.008(3) 0.022(4) 0.005(4)
B6 0.042(5) 0.036(5) 0.021(4) 0.010(3) 0.018(4) 0.006(4)
B7 0.038(5) 0.060(6) 0.033(5) -0.002(4) 0.023(4) 0.000(5)
B8 0.035(5) 0.060(6) 0.024(4) 0.007(4) 0.012(4) 0.005(4)
B9 0.041(5) 0.048(6) 0.030(5) 0.002(4) 0.017(4) 0.002(4)
B10 0.040(5) 0.053(6) 0.021(4) 0.009(4) 0.016(4) 0.000(4)
B11 0.033(5) 0.057(6) 0.021(4) 0.005(4) 0.015(4) -0.002(4)
B12 0.036(5) 0.048(5) 0.035(5) 0.004(4) 0.023(4) -0.008(4)
C30 0.107(8) 0.075(7) 0.083(7) 0.057(6) 0.076(7) 0.053(6)
C31 0.080(7) 0.074(7) 0.067(6) 0.057(6) 0.061(6) 0.046(6)
C32 0.058(6) 0.108(9) 0.045(6) 0.043(6) 0.032(5) 0.039(6)
C33 0.051(6) 0.145(11) 0.046(6) 0.044(6) 0.026(5) 0.033(6)
C34 0.062(7) 0.129(11) 0.076(8) 0.080(8) 0.045(7) 0.055(7)
C35 0.109(10) 0.096(9) 0.082(8) 0.064(7) 0.081(8) 0.068(8)
C37 0.066(7) 0.050(6) 0.057(7) 0.028(5) 0.037(6) 0.020(5)
C37X 0.066(7) 0.050(6) 0.057(7) 0.028(5) 0.037(6) 0.020(5)
C38 0.068(10) 0.043(9) 0.045(8) 0.015(6) 0.013(7) 0.010(7)
C39 0.079(10) 0.039(8) 0.029(7) 0.009(6) 0.019(7) 0.010(7)
C38' 0.062(10) 0.063(10) 0.051(10) 0.017(8) 0.016(8) -0.002(8)
C37' 0.058(10) 0.059(10) 0.048(10) -0.004(8) 0.018(8) -0.002(8)
C36 0.045(8) 0.107(10) 0.054(6) 0.002(7) 0.017(6) 0.013(7)
C36X 0.045(8) 0.107(10) 0.054(6) 0.002(7) 0.017(6) 0.013(7)

loop_
_atom_type_symbol
_atom_type_description
_atom_type_scat_dispersion_real
_atom_type_scat_dispersion_imag
_atom_type_scat_source
C C 0.0033 0.0016 'International Tables Vol C Tables 4.2.6.8 and 6.1.1.4'
H H 0.0000 0.0000 'International Tables Vol C Tables 4.2.6.8 and 6.1.1.4'
B B 0.0013 0.0007 'International Tables Vol C Tables 4.2.6.8 and 6.1.1.4'
Ru Ru -1.2594 0.8363 'International Tables Vol C Tables 4.2.6.8 and 6.1.1.4'

loop_
_geom_angle_atom_site_label_1
_geom_angle_atom_site_label_2
_geom_angle_atom_site_label_3
_geom_angle
C1' Ru2' B6' 47.2(3)
C1' Ru2' B7' 81.9(3)
C1' Ru2' B11' 80.4(3)
C1' Ru2' C20' 120.4(2)
C1' Ru2' C21' 153.8(2)
C1' Ru2' C22' 167.1(2)
C1' Ru2' C23' 130.6(3)
C1' Ru2' C24' 105.8(3)
C1' Ru2' C25' 101.8(3)
B3' Ru2' C1' 47.1(3)
B3' Ru2' B6' 83.1(3)
B3' Ru2' B7' 49.9(3)
B3' Ru2' B11' 83.1(3)
B3' Ru2' C20' 160.1(3)
B3' Ru2' C21' 158.9(2)
B3' Ru2' C22' 122.6(3)
B3' Ru2' C23' 98.7(3)
B3' Ru2' C24' 100.3(3)
B3' Ru2' C25' 124.9(3)
B6' Ru2' B11' 48.2(3)
B6' Ru2' C20' 97.3(3)
B6' Ru2' C21' 112.5(3)
B6' Ru2' C22' 145.4(3)
B6' Ru2' C23' 173.7(3)
B6' Ru2' C24' 137.2(3)
B6' Ru2' C25' 107.8(3)
B7' Ru2' B6' 83.5(3)
B7' Ru2' B11' 48.0(3)
B7' Ru2' C20' 150.0(3)
B7' Ru2' C21' 115.5(3)
B7' Ru2' C22' 95.9(3)
B7' Ru2' C23' 102.3(3)
B7' Ru2' C24' 130.9(3)
B7' Ru2' C25' 167.6(2)
B11' Ru2' C20' 112.1(3)
B11' Ru2' C21' 96.6(3)
B11' Ru2' C22' 107.7(3)
B11' Ru2' C23' 138.0(3)
B11' Ru2' C24' 173.8(3)
B11' Ru2' C25' 144.1(3)
C21' Ru2' C20' 36.8(2)
C21' Ru2' C22' 37.4(2)
C21' Ru2' C23' 67.4(2)
C21' Ru2' C24' 78.3(3)
C21' Ru2' C25' 65.6(2)
C22' Ru2' C20' 66.6(2)
C22' Ru2' C23' 37.3(3)
C22' Ru2' C24' 66.1(2)
C22' Ru2' C25' 77.7(2)
C23' Ru2' C20' 78.9(2)
C24' Ru2' C20' 66.0(2)
C24' Ru2' C23' 36.6(2)
C24' Ru2' C25' 36.7(2)
C25' Ru2' C20' 36.1(2)
C25' Ru2' C23' 66.2(2)
Ru2' C1' H1' 117(4)
B3' C1' Ru2' 65.1(3)
B3' C1' H1' 124(4)
B3' C1' B6' 111.5(5)
B4' C1' Ru2' 123.0(5)
B4' C1' H1' 111(4)
B4' C1' B3' 63.2(4)
B4' C1' B5' 62.4(5)
B4' C1' B6' 112.6(6)
B5' C1' Ru2' 123.3(5)
B5' C1' H1' 109(4)
B5' C1' B3' 113.7(6)
B5' C1' B6' 61.6(5)
B6' C1' Ru2' 67.1(3)
B6' C1' H1' 121(4)
Ru2' B3' H3' 114(4)
C1' B3' Ru2' 67.8(4)
C1' B3' H3' 126(4)
C1' B3' B4' 57.6(4)
C1' B3' B7' 107.5(5)
C1' B3' C8' 102.3(5)
B4' B3' Ru2' 120.5(5)
B4' B3' H3' 116(4)
B4' B3' B7' 108.0(6)
B7' B3' Ru2' 66.5(4)
B7' B3' H3' 123(4)
C8' B3' Ru2' 118.8(5)
C8' B3' H3' 118(3)
C8' B3' B4' 58.0(4)
C8' B3' B7' 59.8(4)
C1' B4' B3' 59.2(4)
C1' B4' H4' 125(4)
C1' B4' B5' 59.5(5)
C1' B4' C8' 104.9(6)
C1' B4' B9' 106.1(6)
B3' B4' H4' 120(4)
B5' B4' B3' 108.1(6)
B5' B4' H4' 124(3)
C8' B4' B3' 59.9(4)
C8' B4' H4' 121(4)
C8' B4' B5' 106.4(6)
C8' B4' B9' 59.7(4)
B9' B4' B3' 108.6(6)
B9' B4' H4' 121(4)
B9' B4' B5' 59.4(5)
C1' B5' B4' 58.1(4)
C1' B5' H5' 119(4)
C1' B5' B6' 60.1(4)
C1' B5' B9' 105.6(5)
C1' B5' B10' 106.4(6)
B4' B5' H5' 117(4)
B4' B5' B6' 107.9(5)
B6' B5' H5' 124(4)
B9' B5' B4' 60.1(5)
B9' B5' H5' 123(4)
B9' B5' B6' 108.2(6)
B9' B5' B10' 60.0(5)
B10' B5' B4' 107.8(6)
B10' B5' H5' 128(4)
B10' B5' B6' 60.0(5)
Ru2' B6' H6' 117(4)
C1' B6' Ru2' 65.7(3)
C1' B6' B5' 58.3(4)
C1' B6' H6' 124(3)
C1' B6' B10' 104.5(6)
C1' B6' B11' 105.6(5)
B5' B6' Ru2' 119.1(5)
B5' B6' H6' 113(4)
B5' B6' B11' 107.4(6)
B10' B6' Ru2' 119.3(5)
B10' B6' B5' 59.4(5)
B10' B6' H6' 116(4)
B10' B6' B11' 59.8(5)
B11' B6' Ru2' 66.0(3)
B11' B6' H6' 127(4)
Ru2' B7' H7' 123(3)
B3' B7' Ru2' 63.6(4)
B3' B7' H7' 122(3)
C8' B7' Ru2' 115.1(4)
C8' B7' B3' 58.2(4)
C8' B7' H7' 111(3)
C8' B7' B11' 103.8(5)
C8' B7' B12' 58.1(4)
B11' B7' Ru2' 66.6(4)
B11' B7' B3' 105.9(5)
B11' B7' H7' 130(3)
B11' B7' B12' 59.0(4)
B12' B7' Ru2' 118.6(4)
B12' B7' B3' 105.6(5)
B12' B7' H7' 113(3)
B3' C8' B7' 62.0(4)
B4' C8' B3' 62.1(4)
B4' C8' B7' 113.1(5)
B4' C8' B9' 61.4(4)
B4' C8' B12' 111.6(5)
B9' C8' B3' 111.7(5)
B9' C8' B7' 112.1(5)
B12' C8' B3' 111.1(5)
B12' C8' B7' 61.2(4)
B12' C8' B9' 61.4(4)
C1 C8' B3' 120.7(5)
C1 C8' B4' 118.0(6)
C1 C8' B7' 120.5(5)
C1 C8' B9' 117.8(6)
C1 C8' B12' 119.9(6)
B4' B9' H9' 113(3)
B4' B9' B12' 107.8(5)
B5' B9' B4' 60.5(5)
B5' B9' H9' 131(3)
B5' B9' B10' 60.2(5)
B5' B9' B12' 108.5(6)
C8' B9' B4' 58.9(4)
C8' B9' B5' 106.6(5)
C8' B9' H9' 108(3)
C8' B9' B10' 106.4(5)
C8' B9' B12' 59.3(4)
B10' B9' B4' 108.3(6)
B10' B9' H9' 136(3)
B10' B9' B12' 60.2(5)
B12' B9' H9' 119(3)
B5' B10' B6' 60.6(5)
B5' B10' H10' 123(3)
B5' B10' B11' 109.2(6)
B5' B10' B12' 108.3(6)
B6' B10' H10' 117(3)
B6' B10' B11' 60.9(4)
B6' B10' B12' 108.4(5)
B9' B10' B5' 59.8(5)
B9' B10' B6' 108.5(6)
B9' B10' H10' 127(3)
B9' B10' B11' 108.4(5)
B9' B10' B12' 60.4(4)
B11' B10' H10' 117(3)
B12' B10' H10' 123(3)
B12' B10' B11' 59.5(5)
Ru2' B11' H11' 125(4)
B6' B11' Ru2' 65.9(4)
B6' B11' H11' 131(4)
B7' B11' Ru2' 65.4(4)
B7' B11' B6' 109.3(6)
B7' B11' H11' 118(4)
B10' B11' Ru2' 118.8(5)
B10' B11' B6' 59.3(4)
B10' B11' B7' 109.2(6)
B10' B11' H11' 111(4)
B12' B11' Ru2' 118.9(5)
B12' B11' B6' 107.5(6)
B12' B11' B7' 60.7(4)
B12' B11' B10' 60.0(4)
B12' B11' H11' 105(4)
B7' B12' H12' 127(4)
C8' B12' B7' 60.7(4)
C8' B12' B9' 59.3(4)
C8' B12' B10' 105.8(5)
C8' B12' B11' 106.8(6)
C8' B12' H12' 115(4)
B9' B12' B7' 110.0(5)
B9' B12' H12' 109(4)
B10' B12' B7' 109.3(6)
B10' B12' B9' 59.4(5)
B10' B12' H12' 121(4)
B11' B12' B7' 60.3(4)
B11' B12' B9' 108.4(6)
B11' B12' B10' 60.5(4)
B11' B12' H12' 133(4)
C21' C20' Ru2' 69.2(4)
C21' C20' C27' 118.6(6)
C25' C20' Ru2' 70.7(4)
C25' C20' C21' 117.9(6)
C25' C20' C27' 123.5(6)
C27' C20' Ru2' 129.8(5)
Ru2' C21' H21' 119.3
C20' C21' Ru2' 74.0(4)
C20' C21' H21' 119.3
C20' C21' C22' 120.8(6)
C22' C21' Ru2' 71.7(4)
C22' C21' H21' 119.3
Ru2' C22' H22' 119.2
C21' C22' Ru2' 70.9(4)
C21' C22' H22' 119.2
C21' C22' C23' 120.7(6)
C23' C22' Ru2' 72.7(4)
C23' C22' H22' 119.2
C22' C23' Ru2' 70.0(4)
C22' C23' C26' 120.4(6)
C24' C23' Ru2' 70.8(4)
C24' C23' C22' 117.4(6)
C24' C23' C26' 122.1(6)
C26' C23' Ru2' 129.7(5)
Ru2' C24' H24' 119.0
C23' C24' Ru2' 72.6(4)
C23' C24' H24' 119.0
C25' C24' Ru2' 72.0(4)
C25' C24' C23' 121.2(6)
C25' C24' H24' 119.0
Ru2' C25' H25' 118.5
C20' C25' Ru2' 73.2(4)
C20' C25' C24' 121.9(6)
C20' C25' H25' 118.5
C24' C25' Ru2' 71.3(4)
C24' C25' H25' 118.5
C23' C26' H26A 109.5
C23' C26' H26B 109.5
C23' C26' H26C 109.5
H26A C26' H26B 109.5
H26A C26' H26C 109.5
H26B C26' H26C 109.5
C20' C27' H27' 107.8
C20' C27' C28' 108.8(6)
C20' C27' C29' 114.0(6)
C28' C27' H27' 107.8
C29' C27' H27' 107.8
C29' C27' C28' 110.4(6)
C27' C28' H28A 109.5
C27' C28' H28B 109.5
C27' C28' H28C 109.5
H28A C28' H28B 109.5
H28A C28' H28C 109.5
H28B C28' H28C 109.5
C27' C29' H29A 109.5
C27' C29' H29B 109.5
C27' C29' H29C 109.5
H29A C29' H29B 109.5
H29A C29' H29C 109.5
H29B C29' H29C 109.5
C1 Ru3 C31 113.2(3)
C1 Ru3 C32 118.4(3)
C2 Ru3 C1 42.6(3)
C2 Ru3 B4 75.6(3)
C2 Ru3 C30 105.0(4)
C2 Ru3 C31 120.9(4)
C2 Ru3 C32 150.7(3)
C2 Ru3 C33 172.9(3)
B4 Ru3 C1 44.8(3)
B4 Ru3 C30 163.8(3)
B4 Ru3 C31 129.7(3)
B4 Ru3 C32 105.6(4)
B4 Ru3 C33 100.8(4)
B7 Ru3 C1 79.3(3)
B7 Ru3 C2 47.3(3)
B7 Ru3 B4 82.2(4)
B7 Ru3 C30 110.4(4)
B7 Ru3 C31 145.9(4)
B7 Ru3 C32 161.2(3)
B7 Ru3 C33 126.4(3)
B8 Ru3 C1 79.9(3)
B8 Ru3 C2 79.8(3)
B8 Ru3 B4 48.6(3)
B8 Ru3 B7 49.5(4)
B8 Ru3 C30 147.6(3)
B8 Ru3 C31 159.1(4)
B8 Ru3 C32 123.6(4)
B8 Ru3 C33 93.2(4)
C30 Ru3 C1 125.6(3)
C30 Ru3 C31 36.0(3)
C30 Ru3 C32 65.8(4)
C32 Ru3 C31 36.3(3)
C33 Ru3 C1 137.9(3)
C33 Ru3 C30 80.2(4)
C33 Ru3 C31 66.2(4)
C33 Ru3 C32 36.0(3)
C34 Ru3 C1 167.3(4)
C34 Ru3 C2 139.9(4)
C34 Ru3 B4 123.0(5)
C34 Ru3 B7 96.7(4)
C34 Ru3 B8 88.3(4)
C34 Ru3 C30 67.1(5)
C34 Ru3 C31 76.9(4)
C34 Ru3 C32 64.7(3)
C34 Ru3 C33 37.4(4)
C34 Ru3 C35 36.4(4)
C35 Ru3 C1 154.2(4)
C35 Ru3 C2 114.4(4)
C35 Ru3 B4 157.2(5)
C35 Ru3 B7 90.2(4)
C35 Ru3 B8 111.1(4)
C35 Ru3 C30 37.3(4)
C35 Ru3 C31 64.5(3)
C35 Ru3 C32 76.1(4)
C35 Ru3 C33 66.7(5)
C8' C1 Ru3 116.9(4)
C8' C1 C2 121.6(6)
C8' C1 B4 126.8(6)
C8' C1 B5 114.4(6)
C8' C1 B6 110.4(6)
C2 C1 Ru3 65.7(4)
C2 C1 B4 107.7(6)
C2 C1 B5 109.3(5)
C2 C1 B6 61.8(4)
B4 C1 Ru3 65.2(4)
B4 C1 B5 60.7(5)
B4 C1 B6 109.7(6)
B5 C1 Ru3 120.4(5)
B5 C1 B6 60.6(4)
B6 C1 Ru3 122.1(4)
Ru3 C2 H2 111(5)
C1 C2 Ru3 71.7(4)
C1 C2 H2 113(5)
C1 C2 B6 62.3(4)
C1 C2 B7 114.7(7)
C1 C2 B11 111.4(6)
B6 C2 Ru3 127.8(5)
B6 C2 H2 109(5)
B6 C2 B7 112.2(6)
B7 C2 Ru3 65.8(4)
B7 C2 H2 127(5)
B11 C2 Ru3 122.5(5)
B11 C2 H2 118(5)
B11 C2 B6 60.1(5)
B11 C2 B7 61.4(5)
Ru3 B4 H4 101(4)
C1 B4 Ru3 70.1(4)
C1 B4 H4 122(4)
C1 B4 B5 60.1(5)
C1 B4 B8 109.1(6)
C1 B4 B9 107.8(6)
B5 B4 Ru3 124.3(6)
B5 B4 H4 125(4)
B5 B4 B8 109.0(6)
B5 B4 B9 59.9(5)
B8 B4 Ru3 64.7(4)
B8 B4 H4 118(4)
B9 B4 Ru3 120.2(6)
B9 B4 H4 123(4)
B9 B4 B8 60.1(5)
C1 B5 B4 59.2(5)
C1 B5 H5 123(4)
C1 B5 B6 60.1(4)
C1 B5 B9 107.7(6)
C1 B5 B10 106.5(6)
B4 B5 H5 118(4)
B4 B5 B6 108.1(6)
B4 B5 B9 60.7(5)
B4 B5 B10 108.3(6)
B6 B5 H5 125(4)
B6 B5 B10 58.9(5)
B9 B5 H5 118(4)
B9 B5 B6 108.5(6)
B9 B5 B10 60.8(5)
B10 B5 H5 124(4)
C1 B6 B5 59.3(4)
C1 B6 H6 114(4)
C2 B6 C1 55.9(4)
C2 B6 B5 103.5(6)
C2 B6 H6 120(4)
B5 B6 H6 120(4)
B10 B6 C1 107.8(6)
B10 B6 C2 106.2(6)
B10 B6 B5 61.3(5)
B10 B6 H6 130(4)
B10 B6 B11 60.6(5)
B11 B6 C1 105.7(6)
B11 B6 C2 59.6(5)
B11 B6 B5 108.7(7)
B11 B6 H6 128(4)
Ru3 B7 H7 106(5)
C2 B7 Ru3 66.8(4)
C2 B7 H7 121(5)
C2 B7 B8 103.1(6)
C2 B7 B11 58.4(5)
C2 B7 B12 103.9(6)
B8 B7 Ru3 65.1(4)
B8 B7 H7 128(5)
B11 B7 Ru3 120.7(5)
B11 B7 H7 120(5)
B11 B7 B8 106.1(7)
B11 B7 B12 59.9(5)
B12 B7 Ru3 118.7(6)
B12 B7 H7 126(5)
B12 B7 B8 58.5(5)
Ru3 B8 H8 107(4)
B4 B8 Ru3 66.7(4)
B4 B8 B7 105.4(7)
B4 B8 H8 122(4)
B7 B8 Ru3 65.4(4)
B7 B8 H8 124(4)
B9 B8 Ru3 120.8(6)
B9 B8 B4 58.9(5)
B9 B8 B7 107.8(6)
B9 B8 H8 120(4)
B12 B8 Ru3 120.2(6)
B12 B8 B4 106.2(6)
B12 B8 B7 59.9(5)
B12 B8 H8 122(4)
B12 B8 B9 60.6(5)
B4 B9 B8 61.0(5)
B4 B9 H9 115(4)
B4 B9 B10 107.0(6)
B4 B9 B12 106.7(6)
B5 B9 B4 59.4(5)
B5 B9 B8 109.2(7)
B5 B9 H9 113(3)
B5 B9 B10 60.4(5)
B5 B9 B12 107.8(6)
B8 B9 H9 125(3)
B8 B9 B12 59.1(5)
B10 B9 B8 107.8(6)
B10 B9 H9 123(3)
B10 B9 B12 59.5(5)
B12 B9 H9 132(4)
B5 B10 B9 58.8(5)
B5 B10 H10 120(3)
B6 B10 B5 59.8(5)
B6 B10 B9 107.6(6)
B6 B10 H10 119(3)
B6 B10 B11 59.7(5)
B6 B10 B12 108.8(6)
B9 B10 H10 122(3)
B11 B10 B5 106.8(6)
B11 B10 B9 108.1(6)
B11 B10 H10 123(3)
B11 B10 B12 60.7(5)
B12 B10 B5 107.3(6)
B12 B10 B9 60.4(5)
B12 B10 H10 124(3)
C2 B11 B6 60.2(4)
C2 B11 B7 60.1(5)
C2 B11 B10 106.0(6)
C2 B11 H11 112(4)
C2 B11 B12 105.6(6)
B6 B11 B7 111.2(6)
B6 B11 B10 59.7(5)
B6 B11 H11 121(4)
B6 B11 B12 108.5(6)
B7 B11 H11 111(4)
B7 B11 B12 60.4(5)
B10 B11 B7 110.1(6)
B10 B11 H11 134(4)
B10 B11 B12 60.4(5)
B12 B11 H11 128(4)
B7 B12 B9 109.0(6)
B7 B12 H12 120(3)
B8 B12 B7 61.6(5)
B8 B12 B9 60.3(5)
B8 B12 B10 109.2(6)
B8 B12 B11 108.4(6)
B8 B12 H12 123(3)
B9 B12 H12 125(3)
B10 B12 B7 108.4(6)
B10 B12 B9 60.0(5)
B10 B12 B11 58.9(5)
B10 B12 H12 120(3)
B11 B12 B7 59.7(5)
B11 B12 B9 106.5(6)
B11 B12 H12 120(3)
C31 C30 Ru3 73.1(5)
C31 C30 C35 114.5(10)
C31 C30 C37 121.2(11)
C31 C30 C37X 120.7(14)
C35 C30 Ru3 67.1(5)
C35 C30 C37X 124.3(14)
C37 C30 Ru3 141.3(8)
C37 C30 C35 122.7(11)
C37X C30 Ru3 122.4(11)
Ru3 C31 H31 118.7
C30 C31 Ru3 70.9(5)
C30 C31 H31 118.7
C30 C31 C32 121.1(9)
C32 C31 Ru3 71.3(5)
C32 C31 H31 118.7
Ru3 C32 H32 117.8
C31 C32 Ru3 72.4(5)
C31 C32 H32 117.8
C33 C32 Ru3 71.3(5)
C33 C32 C31 122.9(9)
C33 C32 H32 117.8
C32 C33 Ru3 72.7(5)
C32 C33 C34 114.4(11)
C32 C33 C36 117.1(11)
C32 C33 C36X 131.3(15)
C34 C33 Ru3 67.1(6)
C34 C33 C36 128.1(12)
C34 C33 C36X 113.1(14)
C36 C33 Ru3 123.2(9)
C36X C33 Ru3 138.2(12)
Ru3 C34 H34 118.3
C33 C34 Ru3 75.5(5)
C33 C34 H34 118.3
C35 C34 Ru3 71.9(6)
C35 C34 C33 122.9(11)
C35 C34 H34 118.3
Ru3 C35 H35 117.4
C30 C35 Ru3 75.5(5)
C30 C35 H35 117.4
C34 C35 Ru3 71.6(6)
C34 C35 C30 124.2(10)
C34 C35 H35 117.4
C30 C37 H37 108.9
C30 C37 C38 108.5(11)
C30 C37 C39 107.4(11)
C38 C37 H37 108.9
C39 C37 H37 108.9
C39 C37 C38 114.1(12)
C30 C37X H37A 109.5
C30 C37X H37B 109.5
C30 C37X H37C 109.5
H37A C37X H37B 109.5
H37A C37X H37C 109.5
H37B C37X H37C 109.5
C37 C38 H38A 109.5
C37 C38 H38B 109.5
C37 C38 H38C 109.5
H38A C38 H38B 109.5
H38A C38 H38C 109.5
H38B C38 H38C 109.5
C37 C39 H39A 109.5
C37 C39 H39B 109.5
C37 C39 H39C 109.5
H39A C39 H39B 109.5
H39A C39 H39C 109.5
H39B C39 H39C 109.5
H38D C38' H38E 109.5
H38D C38' H38F 109.5
H38E C38' H38F 109.5
C36X C38' H38D 109.5
C36X C38' H38E 109.5
C36X C38' H38F 109.5
H37D C37' H37E 109.5
H37D C37' H37F 109.5
H37E C37' H37F 109.5
C36X C37' H37D 109.5
C36X C37' H37E 109.5
C36X C37' H37F 109.5
C33 C36 H36A 109.5
C33 C36 H36B 109.5
C33 C36 H36C 109.5
H36A C36 H36B 109.5
H36A C36 H36C 109.5
H36B C36 H36C 109.5
C33 C36X C38' 98.5(17)
C33 C36X C37' 95.9(16)
C33 C36X H36X 113.6
C38' C36X H36X 113.6
C37' C36X C38' 119(2)
C37' C36X H36X 113.6

loop_
_geom_bond_atom_site_label_1
_geom_bond_atom_site_label_2
_geom_bond_distance
Ru2' C1' 2.177(7)
Ru2' B3' 2.133(8)
Ru2' B6' 2.200(7)
Ru2' B7' 2.182(8)
Ru2' B11' 2.202(8)
Ru2' C20' 2.272(7)
Ru2' C21' 2.208(7)
Ru2' C22' 2.219(6)
Ru2' C23' 2.254(6)
Ru2' C24' 2.231(7)
Ru2' C25' 2.239(7)
C1' H1' 1.07(7)
C1' B3' 1.723(9)
C1' B4' 1.694(11)
C1' B5' 1.719(10)
C1' B6' 1.753(11)
B3' H3' 1.05(7)
B3' B4' 1.790(11)
B3' B7' 1.821(11)
B3' C8' 1.752(11)
B4' H4' 1.10(7)
B4' B5' 1.769(11)
B4' C8' 1.719(10)
B4' B9' 1.763(12)
B5' H5' 1.12(7)
B5' B6' 1.777(12)
B5' B9' 1.750(12)
B5' B10' 1.756(12)
B6' H6' 1.11(7)
B6' B10' 1.767(12)
B6' B11' 1.796(11)
B7' H7' 1.09(6)
B7' C8' 1.781(10)
B7' B11' 1.782(10)
B7' B12' 1.789(11)
C8' B9' 1.734(9)
C8' B12' 1.733(10)
C8' C1 1.555(9)
B9' H9' 1.18(7)
B9' B10' 1.752(12)
B9' B12' 1.770(11)
B10' H10' 1.12(7)
B10' B11' 1.776(11)
B10' B12' 1.767(10)
B11' H11' 0.98(7)
B11' B12' 1.759(12)
B12' H12' 1.04(7)
C20' C21' 1.414(9)
C20' C25' 1.398(10)
C20' C27' 1.523(9)
C21' H21' 1.0000
C21' C22' 1.420(9)
C22' H22' 1.0000
C22' C23' 1.431(10)
C23' C24' 1.409(9)
C23' C26' 1.501(9)
C24' H24' 1.0000
C24' C25' 1.407(9)
C25' H25' 1.0000
C26' H26A 0.9800
C26' H26B 0.9800
C26' H26C 0.9800
C27' H27' 1.0000
C27' C28' 1.544(11)
C27' C29' 1.526(9)
C28' H28A 0.9800
C28' H28B 0.9800
C28' H28C 0.9800
C29' H29A 0.9800
C29' H29B 0.9800
C29' H29C 0.9800
Ru3 C1 2.292(7)
Ru3 C2 2.200(8)
Ru3 B4 2.212(9)
Ru3 B7 2.183(9)
Ru3 B8 2.178(9)
Ru3 C30 2.286(9)
Ru3 C31 2.314(7)
Ru3 C32 2.300(8)
Ru3 C33 2.282(10)
Ru3 C34 2.171(9)
Ru3 C35 2.175(9)
C1 C2 1.634(10)
C1 B4 1.717(12)
C1 B5 1.733(11)
C1 B6 1.748(10)
C2 H2 0.97(8)
C2 B6 1.740(11)
C2 B7 1.760(12)
C2 B11 1.730(10)
B4 H4 1.05(7)
B4 B5 1.744(12)
B4 B8 1.806(13)
B4 B9 1.768(12)
B5 H5 0.99(7)
B5 B6 1.755(12)
B5 B9 1.753(13)
B5 B10 1.783(11)
B6 H6 1.02(7)
B6 B10 1.739(12)
B6 B11 1.739(12)
B7 H7 0.95(8)
B7 B8 1.826(14)
B7 B11 1.783(13)
B7 B12 1.795(13)
B8 H8 0.98(7)
B8 B9 1.791(13)
B8 B12 1.770(11)
B9 H9 1.16(7)
B9 B10 1.789(12)
B9 B12 1.796(12)
B10 H10 1.26(7)
B10 B11 1.754(14)
B10 B12 1.780(12)
B11 H11 1.03(7)
B11 B12 1.786(12)
B12 H12 1.19(7)
C30 C31 1.422(12)
C30 C35 1.432(15)
C30 C37 1.429(15)
C30 C37X 1.607(18)
C31 H31 1.0000
C31 C32 1.439(14)
C32 H32 1.0000
C32 C33 1.417(13)
C33 C34 1.432(15)
C33 C36 1.602(15)
C33 C36X 1.460(18)
C34 H34 1.0000
C34 C35 1.358(16)
C35 H35 1.0000
C37 H37 1.0000
C37 C38 1.522(14)
C37 C39 1.486(15)
C37X H37A 0.9800
C37X H37B 0.9800
C37X H37C 0.9800
C38 H38A 0.9800
C38 H38B 0.9800
C38 H38C 0.9800
C39 H39A 0.9800
C39 H39B 0.9800
C39 H39C 0.9800
C38' H38D 0.9800
C38' H38E 0.9800
C38' H38F 0.9800
C38' C36X 1.517(18)
C37' H37D 0.9800
C37' H37E 0.9800
C37' H37F 0.9800
C37' C36X 1.497(18)
C36 H36A 0.9800
C36 H36B 0.9800
C36 H36C 0.9800
C36X H36X 1.0000

loop_
_geom_torsion_atom_site_label_1
_geom_torsion_atom_site_label_2
_geom_torsion_atom_site_label_3
_geom_torsion_atom_site_label_4
_geom_torsion
Ru2' C1' B3' B4' 155.1(5)
Ru2' C1' B3' B7' 54.5(4)
Ru2' C1' B3' C8' 116.4(5)
Ru2' C1' B4' B3' -27.1(5)
Ru2' C1' B4' B5' 113.5(6)
Ru2' C1' B4' C8' 13.1(7)
Ru2' C1' B4' B9' 75.3(6)
Ru2' C1' B5' B4' -113.0(6)
Ru2' C1' B5' B6' 27.8(5)
Ru2' C1' B5' B9' -74.6(7)
Ru2' C1' B5' B10' -11.9(8)
Ru2' C1' B6' B5' -155.0(5)
Ru2' C1' B6' B10' -116.0(5)
Ru2' C1' B6' B11' -53.9(4)
Ru2' B3' B4' C1' 26.9(5)
Ru2' B3' B4' B5' -8.2(8)
Ru2' B3' B4' C8' -107.0(6)
Ru2' B3' B4' B9' -71.1(7)
Ru2' B3' B7' C8' 149.7(4)
Ru2' B3' B7' B11' 53.0(5)
Ru2' B3' B7' B12' 114.6(5)
Ru2' B3' C8' B4' 109.8(5)
Ru2' B3' C8' B7' -31.9(4)
Ru2' B3' C8' B9' 72.4(6)
Ru2' B3' C8' B12' 5.9(7)
Ru2' B3' C8' C1 -142.5(5)
Ru2' B6' B10' B5' -108.4(6)
Ru2' B6' B10' B9' -71.3(7)
Ru2' B6' B10' B11' 29.9(5)
Ru2' B6' B10' B12' -7.3(8)
Ru2' B6' B11' B7' -50.2(5)
Ru2' B6' B11' B10' -151.6(5)
Ru2' B6' B11' B12' -114.5(5)
Ru2' B7' C8' B3' 30.0(4)
Ru2' B7' C8' B4' -6.6(6)
Ru2' B7' C8' B9' -73.7(6)
Ru2' B7' C8' B12' -109.3(5)
Ru2' B7' C8' C1 141.0(5)
Ru2' B7' B11' B6' 50.5(5)
Ru2' B7' B11' B10' 113.6(5)
Ru2' B7' B11' B12' 150.2(5)
Ru2' B7' B12' C8' 103.2(5)
Ru2' B7' B12' B9' 69.0(7)
Ru2' B7' B12' B10' 5.5(7)
Ru2' B7' B12' B11' -31.3(5)
Ru2' B11' B12' B7' 31.1(5)
Ru2' B11' B12' C8' -9.4(7)
Ru2' B11' B12' B9' -71.9(6)
Ru2' B11' B12' B10' -108.4(6)
Ru2' C20' C21' C22' 56.5(6)
Ru2' C20' C25' C24' -54.4(6)
Ru2' C20' C27' C28' 158.2(5)
Ru2' C20' C27' C29' -78.0(8)
Ru2' C21' C22' C23' 55.2(6)
Ru2' C22' C23' C24' 54.3(6)
Ru2' C22' C23' C26' -125.1(6)
Ru2' C23' C24' C25' 55.3(6)
Ru2' C24' C25' C20' 55.3(6)
C1' B3' B4' B5' -35.1(5)
C1' B3' B4' C8' -133.9(6)
C1' B3' B4' B9' -98.0(6)
C1' B3' B7' Ru2' -55.3(4)
C1' B3' B7' C8' 94.3(5)
C1' B3' B7' B11' -2.3(7)
C1' B3' B7' B12' 59.3(7)
C1' B3' C8' B4' 38.5(5)
C1' B3' C8' B7' -103.2(5)
C1' B3' C8' B9' 1.1(7)
C1' B3' C8' B12' -65.4(6)
C1' B3' C8' C1 146.2(6)
C1' B4' B5' B6' -35.2(5)
C1' B4' B5' B9' -136.3(6)
C1' B4' B5' B10' -98.5(6)
C1' B4' C8' B3' -39.8(5)
C1' B4' C8' B7' -3.3(7)
C1' B4' C8' B9' 100.1(6)
C1' B4' C8' B12' 63.4(7)
C1' B4' C8' C1 -151.8(6)
C1' B4' B9' B5' 38.3(5)
C1' B4' B9' C8' -98.2(6)
C1' B4' B9' B10' 0.3(7)
C1' B4' B9' B12' -63.3(6)
C1' B5' B6' Ru2' -26.2(5)
C1' B5' B6' B10' -135.0(5)
C1' B5' B6' B11' -97.9(5)
C1' B5' B9' B4' -37.5(5)
C1' B5' B9' C8' 0.4(8)
C1' B5' B9' B10' 100.2(6)
C1' B5' B9' B12' 62.9(7)
C1' B5' B10' B6' 39.7(5)
C1' B5' B10' B9' -98.8(6)
C1' B5' B10' B11' 1.7(7)
C1' B5' B10' B12' -61.5(7)
C1' B6' B10' B5' -38.4(5)
C1' B6' B10' B9' -1.3(6)
C1' B6' B10' B11' 99.9(5)
C1' B6' B10' B12' 62.7(7)
C1' B6' B11' Ru2' 53.7(4)
C1' B6' B11' B7' 3.5(8)
C1' B6' B11' B10' -97.9(6)
C1' B6' B11' B12' -60.8(7)
B3' C1' B4' B5' 140.6(6)
B3' C1' B4' C8' 40.2(5)
B3' C1' B4' B9' 102.4(6)
B3' C1' B5' B4' -38.2(6)
B3' C1' B5' B6' 102.6(6)
B3' C1' B5' B9' 0.3(8)
B3' C1' B5' B10' 62.9(7)
B3' C1' B6' Ru2' 48.8(5)
B3' C1' B6' B5' -106.2(6)
B3' C1' B6' B10' -67.2(6)
B3' C1' B6' B11' -5.1(8)
B3' B4' B5' C1' 35.0(5)
B3' B4' B5' B6' -0.2(8)
B3' B4' B5' B9' -101.3(6)
B3' B4' B5' B10' -63.5(7)
B3' B4' C8' B7' 36.5(5)
B3' B4' C8' B9' 140.0(6)
B3' B4' C8' B12' 103.3(6)
B3' B4' C8' C1 -111.9(6)
B3' B4' B9' B5' 100.5(6)
B3' B4' B9' C8' -35.9(5)
B3' B4' B9' B10' 62.6(7)
B3' B4' B9' B12' -1.1(8)
B3' B7' C8' B4' -36.5(5)
B3' B7' C8' B9' -103.7(6)
B3' B7' C8' B12' -139.3(5)
B3' B7' C8' C1 111.1(6)
B3' B7' B11' Ru2' -51.3(4)
B3' B7' B11' B6' -0.8(8)
B3' B7' B11' B10' 62.4(7)
B3' B7' B11' B12' 98.9(6)
B3' B7' B12' C8' 35.1(5)
B3' B7' B12' B9' 0.9(7)
B3' B7' B12' B10' -62.6(7)
B3' B7' B12' B11' -99.4(6)
B3' C8' B9' B4' 37.7(6)
B3' C8' B9' B5' -1.0(8)
B3' C8' B9' B10' -64.0(7)
B3' C8' B9' B12' -103.0(6)
B3' C8' B12' B7' -38.1(5)
B3' C8' B12' B9' 103.9(6)
B3' C8' B12' B10' 65.5(6)
B3' C8' B12' B11' 2.2(7)
B3' C8' C1 Ru3 -179.8(4)
B3' C8' C1 C2 103.5(7)
B3' C8' C1 B4 -101.8(8)
B3' C8' C1 B5 -31.2(8)
B3' C8' C1 B6 34.8(8)
B4' C1' B3' Ru2' -155.1(5)
B4' C1' B3' B7' -100.6(6)
B4' C1' B3' C8' -38.7(5)
B4' C1' B5' B6' 140.8(6)
B4' C1' B5' B9' 38.5(6)
B4' C1' B5' B10' 101.1(6)
B4' C1' B6' Ru2' 117.6(5)
B4' C1' B6' B5' -37.4(5)
B4' C1' B6' B10' 1.6(7)
B4' C1' B6' B11' 63.8(7)
B4' B3' B7' Ru2' -116.1(5)
B4' B3' B7' C8' 33.5(5)
B4' B3' B7' B11' -63.1(7)
B4' B3' B7' B12' -1.5(7)
B4' B3' C8' B7' -141.7(5)
B4' B3' C8' B9' -37.5(6)
B4' B3' C8' B12' -104.0(6)
B4' B3' C8' C1 107.7(7)
B4' B5' B6' Ru2' 8.2(8)
B4' B5' B6' C1' 34.3(5)
B4' B5' B6' B10' -100.7(6)
B4' B5' B6' B11' -63.6(7)
B4' B5' B9' C8' 38.0(5)
B4' B5' B9' B10' 137.7(6)
B4' B5' B9' B12' 100.4(6)
B4' B5' B10' B6' 100.8(6)
B4' B5' B10' B9' -37.8(5)
B4' B5' B10' B11' 62.8(7)
B4' B5' B10' B12' -0.5(8)
B4' C8' B9' B5' -38.7(6)
B4' C8' B9' B10' -101.8(6)
B4' C8' B9' B12' -140.7(6)
B4' C8' B12' B7' -105.4(6)
B4' C8' B12' B9' 36.7(6)
B4' C8' B12' B10' -1.7(8)
B4' C8' B12' B11' -65.1(7)
B4' C8' C1 Ru3 -107.3(6)
B4' C8' C1 C2 176.0(6)
B4' C8' C1 B4 -29.3(9)
B4' C8' C1 B5 41.3(8)
B4' C8' C1 B6 107.3(6)
B4' B9' B10' B5' 38.1(5)
B4' B9' B10' B6' 0.6(7)
B4' B9' B10' B11' -64.0(7)
B4' B9' B10' B12' -100.5(6)
B4' B9' B12' B7' 0.1(8)
B4' B9' B12' C8' -34.7(5)
B4' B9' B12' B10' 101.3(6)
B4' B9' B12' B11' 64.4(7)
B5' C1' B3' Ru2' -117.2(6)
B5' C1' B3' B4' 37.9(6)
B5' C1' B3' B7' -62.7(7)
B5' C1' B3' C8' -0.8(7)
B5' C1' B4' B3' -140.6(6)
B5' C1' B4' C8' -100.5(6)
B5' C1' B4' B9' -38.3(5)
B5' C1' B6' Ru2' 155.0(5)
B5' C1' B6' B10' 39.0(5)
B5' C1' B6' B11' 101.1(6)
B5' B4' C8' B3' -101.8(6)
B5' B4' C8' B7' -65.3(7)
B5' B4' C8' B9' 38.1(5)
B5' B4' C8' B12' 1.4(8)
B5' B4' C8' C1 146.3(6)
B5' B4' B9' C8' -136.5(6)
B5' B4' B9' B10' -37.9(5)
B5' B4' B9' B12' -101.6(6)
B5' B6' B10' B9' 37.1(5)
B5' B6' B10' B11' 138.3(6)
B5' B6' B10' B12' 101.1(6)
B5' B6' B11' Ru2' 114.7(5)
B5' B6' B11' B7' 64.5(7)
B5' B6' B11' B10' -36.9(5)
B5' B6' B11' B12' 0.2(7)
B5' B9' B10' B6' -37.4(5)
B5' B9' B10' B11' -102.0(6)
B5' B9' B10' B12' -138.5(6)
B5' B9' B12' B7' -63.9(7)
B5' B9' B12' C8' -98.7(6)
B5' B9' B12' B10' 37.3(5)
B5' B9' B12' B11' 0.4(7)
B5' B10' B11' Ru2' 8.2(8)
B5' B10' B11' B6' 37.9(6)
B5' B10' B11' B7' -63.6(7)
B5' B10' B11' B12' -100.4(6)
B5' B10' B12' B7' 65.3(7)
B5' B10' B12' C8' 1.3(7)
B5' B10' B12' B9' -37.1(5)
B5' B10' B12' B11' 102.0(6)
B6' C1' B3' Ru2' -49.9(5)
B6' C1' B3' B4' 105.2(6)
B6' C1' B3' B7' 4.6(8)
B6' C1' B3' C8' 66.5(6)
B6' C1' B4' B3' -103.6(6)
B6' C1' B4' B5' 37.0(5)
B6' C1' B4' C8' -63.4(6)
B6' C1' B4' B9' -1.2(7)
B6' C1' B5' B4' -140.8(6)
B6' C1' B5' B9' -102.3(6)
B6' C1' B5' B10' -39.7(5)
B6' B5' B9' B4' -100.6(6)
B6' B5' B9' C8' -62.7(7)
B6' B5' B9' B10' 37.1(5)
B6' B5' B9' B12' -0.2(7)
B6' B5' B10' B9' -138.6(5)
B6' B5' B10' B11' -38.0(5)
B6' B5' B10' B12' -101.3(6)
B6' B10' B11' Ru2' -29.6(5)
B6' B10' B11' B7' -101.5(6)
B6' B10' B11' B12' -138.3(6)
B6' B10' B12' B7' 1.1(8)
B6' B10' B12' C8' -62.9(7)
B6' B10' B12' B9' -101.3(6)
B6' B10' B12' B11' 37.8(6)
B6' B11' B12' B7' 102.7(6)
B6' B11' B12' C8' 62.2(6)
B6' B11' B12' B9' -0.3(7)
B6' B11' B12' B10' -36.8(5)
B7' B3' B4' C1' 99.7(6)
B7' B3' B4' B5' 64.6(7)
B7' B3' B4' C8' -34.2(5)
B7' B3' B4' B9' 1.6(7)
B7' B3' C8' B4' 141.7(5)
B7' B3' C8' B9' 104.3(6)
B7' B3' C8' B12' 37.8(5)
B7' B3' C8' C1 -110.6(6)
B7' C8' B9' B4' 105.2(6)
B7' C8' B9' B5' 66.5(7)
B7' C8' B9' B10' 3.4(7)
B7' C8' B9' B12' -35.5(5)
B7' C8' B12' B9' 142.1(5)
B7' C8' B12' B10' 103.6(6)
B7' C8' B12' B11' 40.3(5)
B7' C8' C1 Ru3 106.7(6)
B7' C8' C1 C2 30.0(9)
B7' C8' C1 B4 -175.4(6)
B7' C8' C1 B5 -104.7(7)
B7' C8' C1 B6 -38.8(8)
B7' B11' B12' C8' -40.5(5)
B7' B11' B12' B9' -103.1(6)
B7' B11' B12' B10' -139.5(6)
C8' B3' B4' C1' 133.9(6)
C8' B3' B4' B5' 98.8(6)
C8' B3' B4' B9' 35.9(5)
C8' B3' B7' Ru2' -149.7(4)
C8' B3' B7' B11' -96.6(6)
C8' B3' B7' B12' -35.1(5)
C8' B4' B5' C1' 98.0(6)
C8' B4' B5' B6' 62.8(7)
C8' B4' B5' B9' -38.3(5)
C8' B4' B5' B10' -0.6(7)
C8' B4' B9' B5' 136.5(6)
C8' B4' B9' B10' 98.5(6)
C8' B4' B9' B12' 34.9(5)
C8' B7' B11' Ru2' -111.7(4)
C8' B7' B11' B6' -61.2(7)
C8' B7' B11' B10' 2.0(7)
C8' B7' B11' B12' 38.5(5)
C8' B7' B12' B9' -34.3(5)
C8' B7' B12' B10' -97.8(6)
C8' B7' B12' B11' -134.6(5)
C8' B9' B10' B5' 100.0(6)
C8' B9' B10' B6' 62.6(7)
C8' B9' B10' B11' -2.0(7)
C8' B9' B10' B12' -38.5(5)
C8' B9' B12' B7' 34.8(5)
C8' B9' B12' B10' 136.0(6)
C8' B9' B12' B11' 99.1(6)
C8' C1 C2 Ru3 107.8(6)
C8' C1 C2 B6 -97.7(7)
C8' C1 C2 B7 159.0(6)
C8' C1 C2 B11 -133.6(6)
C8' C1 B4 Ru3 -106.1(6)
C8' C1 B4 B5 99.9(7)
C8' C1 B4 B8 -158.7(6)
C8' C1 B4 B9 137.5(7)
C8' C1 B5 B4 -120.0(7)
C8' C1 B5 B6 100.5(7)
C8' C1 B5 B9 -157.9(6)
C8' C1 B5 B10 138.2(6)
C8' C1 B6 C2 115.8(7)
C8' C1 B6 B5 -107.2(6)
C8' C1 B6 B10 -146.3(6)
C8' C1 B6 B11 150.1(6)
B9' B4' B5' C1' 136.3(6)
B9' B4' B5' B6' 101.1(6)
B9' B4' B5' B10' 37.7(6)
B9' B4' C8' B3' -140.0(6)
B9' B4' C8' B7' -103.4(6)
B9' B4' C8' B12' -36.7(6)
B9' B4' C8' C1 108.1(6)
B9' B5' B6' Ru2' 71.7(7)
B9' B5' B6' C1' 97.9(6)
B9' B5' B6' B10' -37.1(5)
B9' B5' B6' B11' 0.0(7)
B9' B5' B10' B6' 138.6(5)
B9' B5' B10' B11' 100.6(6)
B9' B5' B10' B12' 37.3(5)
B9' C8' B12' B7' -142.1(5)
B9' C8' B12' B10' -38.4(5)
B9' C8' B12' B11' -101.8(6)
B9' C8' C1 Ru3 -36.7(7)
B9' C8' C1 C2 -113.4(7)
B9' C8' C1 B4 41.3(9)
B9' C8' C1 B5 111.9(7)
B9' C8' C1 B6 177.9(6)
B9' B10' B11' Ru2' 71.8(7)
B9' B10' B11' B6' 101.5(6)
B9' B10' B11' B7' 0.0(8)
B9' B10' B11' B12' -36.9(5)
B9' B10' B12' B7' 102.4(6)
B9' B10' B12' C8' 38.4(5)
B9' B10' B12' B11' 139.1(6)
B10' B5' B6' Ru2' 108.8(6)
B10' B5' B6' C1' 135.0(5)
B10' B5' B6' B11' 37.1(5)
B10' B5' B9' B4' -137.7(6)
B10' B5' B9' C8' -99.8(6)
B10' B5' B9' B12' -37.3(5)
B10' B6' B11' Ru2' 151.6(5)
B10' B6' B11' B7' 101.4(6)
B10' B6' B11' B12' 37.1(5)
B10' B9' B12' B7' -101.2(6)
B10' B9' B12' C8' -136.0(6)
B10' B9' B12' B11' -36.9(5)
B10' B11' B12' B7' 139.5(6)
B10' B11' B12' C8' 99.0(6)
B10' B11' B12' B9' 36.5(5)
B11' B6' B10' B5' -138.3(6)
B11' B6' B10' B9' -101.2(6)
B11' B6' B10' B12' -37.1(6)
B11' B7' C8' B3' 100.3(5)
B11' B7' C8' B4' 63.8(6)
B11' B7' C8' B9' -3.4(7)
B11' B7' C8' B12' -39.0(5)
B11' B7' C8' C1 -148.6(6)
B11' B7' B12' C8' 134.6(5)
B11' B7' B12' B9' 100.3(6)
B11' B7' B12' B10' 36.8(5)
B11' B10' B12' B7' -36.7(6)
B11' B10' B12' C8' -100.7(6)
B11' B10' B12' B9' -139.1(6)
B12' B7' C8' B3' 139.3(5)
B12' B7' C8' B4' 102.8(6)
B12' B7' C8' B9' 35.6(5)
B12' B7' C8' C1 -109.6(6)
B12' B7' B11' Ru2' -150.2(5)
B12' B7' B11' B6' -99.7(6)
B12' B7' B11' B10' -36.5(5)
B12' C8' B9' B4' 140.7(6)
B12' C8' B9' B5' 102.0(7)
B12' C8' B9' B10' 38.9(5)
B12' C8' C1 Ru3 34.6(8)
B12' C8' C1 C2 -42.2(9)
B12' C8' C1 B4 112.5(7)
B12' C8' C1 B5 -176.9(5)
B12' C8' C1 B6 -110.9(6)
B12' B9' B10' B5' 138.5(6)
B12' B9' B10' B6' 101.1(6)
B12' B9' B10' B11' 36.5(5)
B12' B10' B11' Ru2' 108.7(6)
B12' B10' B11' B6' 138.3(6)
B12' B10' B11' B7' 36.8(5)
C20' C21' C22' Ru2' -57.7(6)
C20' C21' C22' C23' -2.5(10)
C21' C20' C25' Ru2' 52.3(6)
C21' C20' C25' C24' -2.1(10)
C21' C20' C27' C28' 72.4(8)
C21' C20' C27' C29' -163.9(6)
C21' C22' C23' Ru2' -54.3(6)
C21' C22' C23' C24' 0.0(10)
C21' C22' C23' C26' -179.4(6)
C22' C23' C24' Ru2' -53.9(6)
C22' C23' C24' C25' 1.4(10)
C23' C24' C25' Ru2' -55.6(6)
C23' C24' C25' C20' -0.4(10)
C25' C20' C21' Ru2' -53.0(6)
C25' C20' C21' C22' 3.5(10)
C25' C20' C27' C28' -109.8(8)
C25' C20' C27' C29' 14.0(10)
C26' C23' C24' Ru2' 125.5(7)
C26' C23' C24' C25' -179.2(6)
C27' C20' C21' Ru2' 124.9(6)
C27' C20' C21' C22' -178.5(6)
C27' C20' C25' Ru2' -125.5(6)
C27' C20' C25' C24' -180.0(6)
Ru3 C1 C2 B6 154.5(5)
Ru3 C1 C2 B7 51.2(5)
Ru3 C1 C2 B11 118.6(6)
Ru3 C1 B4 B5 -154.0(5)
Ru3 C1 B4 B8 -52.6(5)
Ru3 C1 B4 B9 -116.4(6)
Ru3 C1 B5 B4 27.4(5)
Ru3 C1 B5 B6 -112.1(5)
Ru3 C1 B5 B9 -10.5(7)
Ru3 C1 B5 B10 -74.4(6)
Ru3 C1 B6 C2 -27.6(5)
Ru3 C1 B6 B5 109.4(6)
Ru3 C1 B6 B10 70.3(7)
Ru3 C1 B6 B11 6.7(8)
Ru3 C2 B6 C1 31.2(6)
Ru3 C2 B6 B5 -5.9(8)
Ru3 C2 B6 B10 -69.6(7)
Ru3 C2 B6 B11 -109.8(7)
Ru3 C2 B7 B8 55.2(4)
Ru3 C2 B7 B11 156.2(6)
Ru3 C2 B7 B12 115.6(5)
Ru3 C2 B11 B6 118.2(7)
Ru3 C2 B11 B7 -25.9(6)
Ru3 C2 B11 B10 78.4(7)
Ru3 C2 B11 B12 15.4(8)
Ru3 B4 B5 C1 -29.9(5)
Ru3 B4 B5 B6 6.4(9)
Ru3 B4 B5 B9 107.9(7)
Ru3 B4 B5 B10 68.7(8)
Ru3 B4 B8 B7 -53.9(5)
Ru3 B4 B8 B9 -155.8(6)
Ru3 B4 B8 B12 -116.4(6)
Ru3 B4 B9 B5 -114.6(7)
Ru3 B4 B9 B8 25.4(6)
Ru3 B4 B9 B10 -75.9(7)
Ru3 B4 B9 B12 -13.4(8)
Ru3 B7 B8 B4 54.7(5)
Ru3 B7 B8 B9 116.4(6)
Ru3 B7 B8 B12 154.8(5)
Ru3 B7 B11 C2 25.5(6)
Ru3 B7 B11 B6 -7.6(9)
Ru3 B7 B11 B10 -71.9(8)
Ru3 B7 B11 B12 -107.5(7)
Ru3 B7 B12 B8 -26.1(6)
Ru3 B7 B12 B9 12.5(8)
Ru3 B7 B12 B10 76.2(7)
Ru3 B7 B12 B11 110.9(6)
Ru3 B8 B9 B4 -26.0(6)
Ru3 B8 B9 B5 9.8(8)
Ru3 B8 B9 B10 73.9(7)
Ru3 B8 B9 B12 109.6(7)
Ru3 B8 B12 B7 26.6(6)
Ru3 B8 B12 B9 -110.7(7)
Ru3 B8 B12 B10 -74.4(8)
Ru3 B8 B12 B11 -11.8(9)
Ru3 C30 C31 C32 52.8(7)
Ru3 C30 C35 C34 -55.3(9)
Ru3 C30 C37 C38 -168.3(10)
Ru3 C30 C37 C39 -45(2)
Ru3 C31 C32 C33 52.7(8)
Ru3 C32 C33 C34 53.9(7)
Ru3 C32 C33 C36 -119.0(10)
Ru3 C32 C33 C36X -140.0(16)
Ru3 C33 C34 C35 56.7(9)
Ru3 C33 C36X C38' 159.0(14)
Ru3 C33 C36X C37' -80(2)
Ru3 C34 C35 C30 57.0(9)
C1 C8' B9' B4' -108.5(7)
C1 C8' B9' B5' -147.2(6)
C1 C8' B9' B10' 149.7(6)
C1 C8' B9' B12' 110.7(7)
C1 C8' B12' B7' 110.6(6)
C1 C8' B12' B9' -107.4(7)
C1 C8' B12' B10' -145.8(6)
C1 C8' B12' B11' 150.9(6)
C1 C2 B6 B5 -37.1(5)
C1 C2 B6 B10 -100.8(6)
C1 C2 B6 B11 -141.0(7)
C1 C2 B7 Ru3 -54.2(5)
C1 C2 B7 B8 1.0(8)
C1 C2 B7 B11 102.0(7)
C1 C2 B7 B12 61.3(7)
C1 C2 B11 B6 36.8(6)
C1 C2 B11 B7 -107.3(7)
C1 C2 B11 B10 -3.0(8)
C1 C2 B11 B12 -66.0(8)
C1 B4 B5 B6 36.3(5)
C1 B4 B5 B9 137.8(6)
C1 B4 B5 B10 98.6(6)
C1 B4 B8 Ru3 55.7(5)
C1 B4 B8 B7 1.8(8)
C1 B4 B8 B9 -100.0(7)
C1 B4 B8 B12 -60.7(8)
C1 B4 B9 B5 -37.7(6)
C1 B4 B9 B8 102.3(7)
C1 B4 B9 B10 1.0(8)
C1 B4 B9 B12 63.5(7)
C1 B5 B6 C2 35.5(5)
C1 B5 B6 B10 136.8(6)
C1 B5 B6 B11 97.6(6)
C1 B5 B9 B4 37.3(6)
C1 B5 B9 B8 0.7(8)
C1 B5 B9 B10 -99.3(6)
C1 B5 B9 B12 -62.0(7)
C1 B5 B10 B6 -38.2(6)
C1 B5 B10 B9 101.4(7)
C1 B5 B10 B11 0.1(8)
C1 B5 B10 B12 63.9(7)
C1 B6 B10 B5 38.2(5)
C1 B6 B10 B9 2.7(8)
C1 B6 B10 B11 -98.4(6)
C1 B6 B10 B12 -61.3(7)
C1 B6 B11 C2 -32.8(6)
C1 B6 B11 B7 0.4(9)
C1 B6 B11 B10 101.9(6)
C1 B6 B11 B12 65.0(7)
C2 C1 B4 Ru3 51.4(4)
C2 C1 B4 B5 -102.6(6)
C2 C1 B4 B8 -1.2(7)
C2 C1 B4 B9 -65.0(7)
C2 C1 B5 B4 99.9(7)
C2 C1 B5 B6 -39.6(6)
C2 C1 B5 B9 62.0(7)
C2 C1 B5 B10 -1.9(8)
C2 C1 B6 B5 137.0(7)
C2 C1 B6 B10 97.9(7)
C2 C1 B6 B11 34.3(6)
C2 B6 B10 B5 96.8(6)
C2 B6 B10 B9 61.3(7)
C2 B6 B10 B11 -39.8(5)
C2 B6 B10 B12 -2.6(7)
C2 B6 B11 B7 33.1(6)
C2 B6 B11 B10 134.6(6)
C2 B6 B11 B12 97.7(6)
C2 B7 B8 Ru3 -56.4(4)
C2 B7 B8 B4 -1.6(7)
C2 B7 B8 B9 60.0(7)
C2 B7 B8 B12 98.4(6)
C2 B7 B11 B6 -33.2(6)
C2 B7 B11 B10 -97.4(6)
C2 B7 B11 B12 -133.0(6)
C2 B7 B12 B8 -97.0(6)
C2 B7 B12 B9 -58.4(7)
C2 B7 B12 B10 5.3(7)
C2 B7 B12 B11 39.9(5)
C2 B11 B12 B7 -41.2(6)
C2 B11 B12 B8 -1.9(8)
C2 B11 B12 B9 61.6(7)
C2 B11 B12 B10 99.8(6)
B4 C1 C2 Ru3 -51.1(5)
B4 C1 C2 B6 103.4(6)
B4 C1 C2 B7 0.1(8)
B4 C1 C2 B11 67.5(7)
B4 C1 B5 B6 -139.5(6)
B4 C1 B5 B9 -38.0(6)
B4 C1 B5 B10 -101.8(7)
B4 C1 B6 C2 -100.0(6)
B4 C1 B6 B5 37.0(6)
B4 C1 B6 B10 -2.1(8)
B4 C1 B6 B11 -65.7(7)
B4 B5 B6 C1 -35.9(5)
B4 B5 B6 C2 -0.4(7)
B4 B5 B6 B10 100.9(7)
B4 B5 B6 B11 61.7(7)
B4 B5 B9 B8 -36.5(6)
B4 B5 B9 B10 -136.6(7)
B4 B5 B9 B12 -99.2(7)
B4 B5 B10 B6 -100.5(7)
B4 B5 B10 B9 39.2(6)
B4 B5 B10 B11 -62.2(8)
B4 B5 B10 B12 1.6(8)
B4 B8 B9 B5 35.9(6)
B4 B8 B9 B10 100.0(7)
B4 B8 B9 B12 135.6(7)
B4 B8 B12 B7 98.7(7)
B4 B8 B12 B9 -38.6(6)
B4 B8 B12 B10 -2.3(8)
B4 B8 B12 B11 60.3(8)
B4 B9 B10 B5 -38.2(6)
B4 B9 B10 B6 -2.3(8)
B4 B9 B10 B11 60.8(7)
B4 B9 B10 B12 99.7(7)
B4 B9 B12 B7 0.5(8)
B4 B9 B12 B8 39.7(6)
B4 B9 B12 B10 -100.2(7)
B4 B9 B12 B11 -62.5(7)
B5 C1 C2 Ru3 -115.5(5)
B5 C1 C2 B6 39.0(6)
B5 C1 C2 B7 -64.3(8)
B5 C1 C2 B11 3.1(8)
B5 C1 B4 Ru3 154.0(5)
B5 C1 B4 B8 101.4(7)
B5 C1 B4 B9 37.6(6)
B5 C1 B6 C2 -137.0(7)
B5 C1 B6 B10 -39.1(6)
B5 C1 B6 B11 -102.7(7)
B5 B4 B8 Ru3 119.7(6)
B5 B4 B8 B7 65.8(8)
B5 B4 B8 B9 -36.0(6)
B5 B4 B8 B12 3.3(9)
B5 B4 B9 B8 140.0(7)
B5 B4 B9 B10 38.7(6)
B5 B4 B9 B12 101.2(7)
B5 B6 B10 B9 -35.5(6)
B5 B6 B10 B11 -136.6(6)
B5 B6 B10 B12 -99.5(6)
B5 B6 B11 C2 -95.1(6)
B5 B6 B11 B7 -62.0(8)
B5 B6 B11 B10 39.5(5)
B5 B6 B11 B12 2.6(7)
B5 B9 B10 B6 35.9(6)
B5 B9 B10 B11 99.0(6)
B5 B9 B10 B12 137.9(6)
B5 B9 B12 B7 63.0(7)
B5 B9 B12 B8 102.2(7)
B5 B9 B12 B10 -37.7(5)
B5 B9 B12 B11 0.0(8)
B5 B10 B11 C2 1.7(8)
B5 B10 B11 B6 -38.3(6)
B5 B10 B11 B7 65.1(7)
B5 B10 B11 B12 100.7(6)
B5 B10 B12 B7 -65.0(8)
B5 B10 B12 B8 0.5(8)
B5 B10 B12 B9 36.9(6)
B5 B10 B12 B11 -99.9(6)
B6 C1 C2 Ru3 -154.5(5)
B6 C1 C2 B7 -103.3(7)
B6 C1 C2 B11 -35.9(6)
B6 C1 B4 Ru3 117.1(5)
B6 C1 B4 B5 -36.9(6)
B6 C1 B4 B8 64.5(7)
B6 C1 B4 B9 0.7(8)
B6 C1 B5 B4 139.5(6)
B6 C1 B5 B9 101.6(6)
B6 C1 B5 B10 37.7(6)
B6 C2 B7 Ru3 -122.8(6)
B6 C2 B7 B8 -67.6(7)
B6 C2 B7 B11 33.4(6)
B6 C2 B7 B12 -7.2(8)
B6 C2 B11 B7 -144.0(7)
B6 C2 B11 B10 -39.7(6)
B6 C2 B11 B12 -102.7(7)
B6 B5 B9 B4 100.9(6)
B6 B5 B9 B8 64.3(7)
B6 B5 B9 B10 -35.7(5)
B6 B5 B9 B12 1.6(8)
B6 B5 B10 B9 139.7(7)
B6 B5 B10 B11 38.3(6)
B6 B5 B10 B12 102.1(7)
B6 B10 B11 C2 40.0(6)
B6 B10 B11 B7 103.4(6)
B6 B10 B11 B12 139.1(6)
B6 B10 B12 B7 -1.8(8)
B6 B10 B12 B8 63.7(8)
B6 B10 B12 B9 100.1(6)
B6 B10 B12 B11 -36.7(5)
B6 B11 B12 B7 -104.4(6)
B6 B11 B12 B8 -65.1(8)
B6 B11 B12 B9 -1.6(8)
B6 B11 B12 B10 36.6(5)
B7 C2 B6 C1 107.1(7)
B7 C2 B6 B5 70.0(7)
B7 C2 B6 B10 6.3(8)
B7 C2 B6 B11 -33.9(6)
B7 C2 B11 B6 144.0(7)
B7 C2 B11 B10 104.3(7)
B7 C2 B11 B12 41.3(6)
B7 B8 B9 B4 -97.6(7)
B7 B8 B9 B5 -61.7(7)
B7 B8 B9 B10 2.4(8)
B7 B8 B9 B12 38.1(5)
B7 B8 B12 B9 -137.3(6)
B7 B8 B12 B10 -101.0(7)
B7 B8 B12 B11 -38.4(6)
B7 B11 B12 B8 39.3(6)
B7 B11 B12 B9 102.8(6)
B7 B11 B12 B10 141.0(6)
B8 B4 B5 C1 -101.7(7)
B8 B4 B5 B6 -65.3(8)
B8 B4 B5 B9 36.1(6)
B8 B4 B5 B10 -3.0(9)
B8 B4 B9 B5 -140.0(7)
B8 B4 B9 B10 -101.3(7)
B8 B4 B9 B12 -38.8(6)
B8 B7 B11 C2 95.7(6)
B8 B7 B11 B6 62.6(8)
B8 B7 B11 B10 -1.7(8)
B8 B7 B11 B12 -37.3(5)
B8 B7 B12 B9 38.6(6)
B8 B7 B12 B10 102.3(6)
B8 B7 B12 B11 137.0(6)
B8 B9 B10 B5 -102.4(7)
B8 B9 B10 B6 -66.5(7)
B8 B9 B10 B11 -3.4(8)
B8 B9 B10 B12 35.5(6)
B8 B9 B12 B7 -39.2(6)
B8 B9 B12 B10 -139.9(6)
B8 B9 B12 B11 -102.2(6)
B9 B4 B5 C1 -137.8(6)
B9 B4 B5 B6 -101.5(7)
B9 B4 B5 B10 -39.2(6)
B9 B4 B8 Ru3 155.8(6)
B9 B4 B8 B7 101.8(7)
B9 B4 B8 B12 39.3(6)
B9 B5 B6 C1 -100.3(6)
B9 B5 B6 C2 -64.8(7)
B9 B5 B6 B10 36.5(6)
B9 B5 B6 B11 -2.6(7)
B9 B5 B10 B6 -139.7(7)
B9 B5 B10 B11 -101.4(7)
B9 B5 B10 B12 -37.6(6)
B9 B8 B12 B7 137.3(6)
B9 B8 B12 B10 36.2(6)
B9 B8 B12 B11 98.9(7)
B9 B10 B11 C2 -60.3(7)
B9 B10 B11 B6 -100.3(6)
B9 B10 B11 B7 3.2(8)
B9 B10 B11 B12 38.8(5)
B9 B10 B12 B7 -101.8(6)
B9 B10 B12 B8 -36.3(6)
B9 B10 B12 B11 -136.8(6)
B10 B5 B6 C1 -136.8(6)
B10 B5 B6 C2 -101.3(6)
B10 B5 B6 B11 -39.2(5)
B10 B5 B9 B4 136.6(7)
B10 B5 B9 B8 100.0(7)
B10 B5 B9 B12 37.3(6)
B10 B6 B11 C2 -134.6(6)
B10 B6 B11 B7 -101.5(7)
B10 B6 B11 B12 -36.9(5)
B10 B9 B12 B7 100.7(7)
B10 B9 B12 B8 139.9(6)
B10 B9 B12 B11 37.7(6)
B10 B11 B12 B7 -141.0(6)
B10 B11 B12 B8 -101.7(6)
B10 B11 B12 B9 -38.2(5)
B11 C2 B6 C1 141.0(7)
B11 C2 B6 B5 103.9(7)
B11 C2 B6 B10 40.2(6)
B11 C2 B7 Ru3 -156.2(6)
B11 C2 B7 B8 -101.0(7)
B11 C2 B7 B12 -40.7(6)
B11 B6 B10 B5 136.6(6)
B11 B6 B10 B9 101.1(7)
B11 B6 B10 B12 37.1(6)
B11 B7 B8 Ru3 -116.9(5)
B11 B7 B8 B4 -62.2(7)
B11 B7 B8 B9 -0.5(8)
B11 B7 B8 B12 37.9(5)
B11 B7 B12 B8 -137.0(6)
B11 B7 B12 B9 -98.4(6)
B11 B7 B12 B10 -34.6(6)
B11 B10 B12 B7 34.9(5)
B11 B10 B12 B8 100.4(7)
B11 B10 B12 B9 136.8(6)
B12 B7 B8 Ru3 -154.8(5)
B12 B7 B8 B4 -100.1(6)
B12 B7 B8 B9 -38.4(6)
B12 B7 B11 C2 133.0(6)
B12 B7 B11 B6 99.9(7)
B12 B7 B11 B10 35.6(6)
B12 B8 B9 B4 -135.6(7)
B12 B8 B9 B5 -99.8(6)
B12 B8 B9 B10 -35.7(6)
B12 B9 B10 B5 -137.9(6)
B12 B9 B10 B6 -102.0(6)
B12 B9 B10 B11 -38.9(5)
B12 B10 B11 C2 -99.1(6)
B12 B10 B11 B6 -139.1(6)
B12 B10 B11 B7 -35.6(5)
C30 C31 C32 Ru3 -52.6(7)
C30 C31 C32 C33 0.0(13)
C31 C30 C35 Ru3 57.4(7)
C31 C30 C35 C34 2.1(13)
C31 C30 C37 C38 89.5(15)
C31 C30 C37 C39 -146.7(11)
C31 C32 C33 Ru3 -53.1(8)
C31 C32 C33 C34 0.8(12)
C31 C32 C33 C36 -172.1(11)
C31 C32 C33 C36X 166.9(15)
C32 C33 C34 Ru3 -56.9(7)
C32 C33 C34 C35 -0.2(13)
C32 C33 C36X C38' -88.1(19)
C32 C33 C36X C37' 32(2)
C33 C34 C35 Ru3 -58.3(9)
C33 C34 C35 C30 -1.3(15)
C34 C33 C36X C38' 78(2)
C34 C33 C36X C37' -161.4(14)
C35 C30 C31 Ru3 -54.2(6)
C35 C30 C31 C32 -1.4(11)
C35 C30 C37 C38 -74.7(14)
C35 C30 C37 C39 49.0(15)
C37 C30 C31 Ru3 140.3(10)
C37 C30 C31 C32 -166.9(9)
C37 C30 C35 Ru3 -137.4(9)
C37 C30 C35 C34 167.3(10)
C37X C30 C31 Ru3 118.1(13)
C37X C30 C31 C32 170.9(13)
C37X C30 C35 Ru3 -114.6(14)
C37X C30 C35 C34 -169.9(15)
C36 C33 C34 Ru3 115.1(12)
C36 C33 C34 C35 171.8(12)
C36X C33 C34 Ru3 134.4(13)
C36X C33 C34 C35 -168.9(14)
